data_2243138
loop_
_publ_author_name
'Tsymbal, Liudmyla V.'
'Arion, Vladimir B.'
'Lampeka, Yaroslaw D.'

_publ_section_title
;
 The first structural characterization of the protonated azacyclam ligand
 in
 <i>catena</i>-poly[[[(perchlorato)copper(II)]-\m-3-(3-carboxypropyl)-1,5,8,12-tetraaza-3-azoniacyclotetradecane]
 bis(perchlorate)]
;
_journal_coeditor_code HB7857
_journal_issue 11
_journal_name_full 'Acta Crystallographica Section E'
_journal_page_first 1700
_journal_page_last 1704
_journal_paper_doi 10.1107/S205698901901377X
_journal_volume 75
_journal_year 2019
_chemical_formula_iupac '[Cu (C13 H30 N5 O2) (Cl O4)] (Cl O4)2'
_chemical_formula_moiety 'C13 H30 Cl Cu N5 O6 2+, 2(Cl O4 -)'
_chemical_formula_sum 'C13 H30 Cl3 Cu N5 O14'
_chemical_formula_weight 650.31
_chemical_name_systematic
'<i>catena</i>-Poly[[[(perchlorato-\k<i>\kO</i>)copper(II)]-\m-\m-3-(3-carboxypropyl)-1,5,8,12-tetraaza-3-azoniacyclotetradecane-\k^4^<i>N</i>^1^,<i>N</i>^2^,<i>N</i>^4^,<i>N</i>^5^] bis(perchlorate)]'
_space_group_crystal_system orthorhombic
_space_group_IT_number 33
_space_group_name_Hall 'P 2c -2n'
_space_group_name_H-M_alt 'P n a 21'
_symmetry_space_group_name_Hall 'P 2c -2n'
_symmetry_space_group_name_H-M 'P n a 21'
_atom_sites_solution_hydrogens geom
_audit_creation_method SHELXL-2014
_cell_angle_alpha 90
_cell_angle_beta 90
_cell_angle_gamma 90
_cell_formula_units_Z 4
_cell_length_a 18.990(4)
_cell_length_b 9.3640(19)
_cell_length_c 13.636(3)
_cell_measurement_reflns_used 4345
_cell_measurement_temperature 100(2)
_cell_measurement_theta_max 24.480
_cell_measurement_theta_min 2.140
_cell_volume 2424.8(9)
_computing_cell_refinement
;
SAINT (Bruker, 2007)
;
_computing_data_collection
;
APEX2 (Bruker, 2007)
;
_computing_data_reduction
;
SAINT (Bruker, 2007)
;
_computing_molecular_graphics
;
Mercury (Macrae <i>et al.</i>,  2008)
;
_computing_publication_material
;
publCIF (Westrip, 2010)
;
_computing_structure_refinement
;
SHELXL2014 (Sheldrick, 2015b)
;
_computing_structure_solution
;
SHELXS2014 (Sheldrick, 2015a)
;
_diffrn_ambient_temperature 100(2)
_diffrn_measured_fraction_theta_full 1.000
_diffrn_measured_fraction_theta_max 0.999
_diffrn_measurement_device_type 'Bruker X8 APEXII CCD'
_diffrn_measurement_method '\f and \w scans'
_diffrn_radiation_type MoK\a
_diffrn_radiation_wavelength 0.71073
_diffrn_reflns_av_R_equivalents 0.1502
_diffrn_reflns_av_unetI/netI 0.0752
_diffrn_reflns_limit_h_max 22
_diffrn_reflns_limit_h_min -22
_diffrn_reflns_limit_k_max 11
_diffrn_reflns_limit_k_min -11
_diffrn_reflns_limit_l_max 16
_diffrn_reflns_limit_l_min -16
_diffrn_reflns_number 60778
_diffrn_reflns_theta_full 25.242
_diffrn_reflns_theta_max 25.418
_diffrn_reflns_theta_min 2.145
_diffrn_source 'fine-focus sealed tube'
_exptl_absorpt_coefficient_mu 1.309
_exptl_absorpt_correction_T_max 0.8587
_exptl_absorpt_correction_T_min 0.7985
_exptl_absorpt_correction_type multi-scan
_exptl_absorpt_process_details
;
(SADABS; Bruker, 2007)
;
_exptl_crystal_colour violet
_exptl_crystal_density_diffrn 1.781
_exptl_crystal_description block
_exptl_crystal_F_000 1340
_exptl_crystal_size_max 0.180
_exptl_crystal_size_mid 0.140
_exptl_crystal_size_min 0.120
_refine_diff_density_max 1.060
_refine_diff_density_min -1.445
_refine_ls_abs_structure_details
;
Refined as an inversion twin
;
_refine_ls_abs_structure_Flack 0.50(9)
_refine_ls_extinction_method none
_refine_ls_goodness_of_fit_ref 1.034
_refine_ls_hydrogen_treatment constr
_refine_ls_matrix_type full
_refine_ls_number_parameters 315
_refine_ls_number_reflns 4458
_refine_ls_number_restraints 161
_refine_ls_restrained_S_all 1.106
_refine_ls_R_factor_all 0.1239
_refine_ls_R_factor_gt 0.0695
_refine_ls_shift/su_max 0.000
_refine_ls_shift/su_mean 0.000
_refine_ls_structure_factor_coef Fsqd
_refine_ls_weighting_details 'w=1/[\s^2^(Fo^2^)+(0.1002P)^2^+10.5107P] where P=(Fo^2^+2Fc^2^)/3'
_refine_ls_weighting_scheme calc
_refine_ls_wR_factor_gt 0.1731
_refine_ls_wR_factor_ref 0.2151
_reflns_number_gt 2787
_reflns_number_total 4458
_reflns_threshold_expression 'I > 2\s(I)'
_cod_data_source_file hb7857sup1.cif
_cod_data_source_block I
_cod_original_cell_volume 2424.9(8)
_cod_database_code 2243138
_shelx_space_group_comment
;
The symmetry employed for this shelxl refinement is uniquely defined
by the following loop, which should always be used as a source of
symmetry information in preference to the above space-group names.
They are only intended as comments.
;
_shelx_estimated_absorpt_t_min 0.799
_shelx_estimated_absorpt_t_max 0.859
_shelxl_version_number 2.014

loop_
_space_group_symop_operation_xyz
'x, y, z'
'-x, -y, z+1/2'
'x+1/2, -y+1/2, z'
'-x+1/2, y+1/2, z+1/2'

loop_
_atom_site_type_symbol
_atom_site_label
_atom_site_fract_x
_atom_site_fract_y
_atom_site_fract_z
_atom_site_U_iso_or_equiv
_atom_site_adp_type
_atom_site_calc_flag
_atom_site_occupancy
_atom_site_disorder_assembly
_atom_site_disorder_group
Cu Cu1 0.08430(6) 0.21078(13) 0.8220(4) 0.0290(4) Uani d 1 . .
Cl Cl3 0.3273(4) 0.1883(8) 1.0262(4) 0.068(3) Uani d 1 . .
Cl Cl2 0.3260(4) 0.1803(8) 0.6130(4) 0.059(2) Uani d 1 . .
O O7 0.3630(8) 0.3036(16) 0.6503(11) 0.068(3) Uani d 0.8 A 1
O O8 0.2596(8) 0.224(2) 0.5737(13) 0.068(3) Uani d 0.8 A 1
O O9 0.3677(8) 0.1169(16) 0.5374(11) 0.068(3) Uani d 0.8 A 1
O O10 0.3152(10) 0.0807(18) 0.6902(10) 0.068(3) Uani d 0.8 A 1
O O7X 0.3906(14) 0.238(5) 0.578(3) 0.068(3) Uani d 0.2 A 2
O O8X 0.275(2) 0.292(4) 0.622(4) 0.068(3) Uani d 0.2 A 2
O O9X 0.300(3) 0.076(4) 0.543(3) 0.068(3) Uani d 0.2 A 2
O O10X 0.335(2) 0.112(5) 0.7053(19) 0.068(3) Uani d 0.2 A 2
O O11 0.2616(8) 0.2416(19) 1.0611(13) 0.067(3) Uani d 0.78 B 1
O O12 0.3169(9) 0.0676(17) 0.9647(11) 0.067(3) Uani d 0.78 B 1
O O13 0.3769(7) 0.1662(17) 1.1023(10) 0.067(3) Uani d 0.78 B 1
O O14 0.3598(8) 0.2996(16) 0.9616(10) 0.067(3) Uani d 0.78 B 1
O O11X 0.2692(17) 0.281(4) 1.051(3) 0.067(3) Uani d 0.22 B 2
O O12X 0.311(2) 0.114(4) 0.937(2) 0.067(3) Uani d 0.22 B 2
O O13X 0.336(2) 0.085(4) 1.104(2) 0.067(3) Uani d 0.22 B 2
O O14X 0.3902(16) 0.271(4) 1.016(3) 0.067(3) Uani d 0.22 B 2
N N4 0.1446(10) 0.116(2) 0.9306(14) 0.028(4) Uani d 1 . .
H H4 0.1868 0.1769 0.9436 0.033 Uiso calc 1 . .
N N5 0.0237(12) 0.291(2) 0.9273(17) 0.039(6) Uani d 1 . .
H H5 -0.0196 0.2300 0.9302 0.047 Uiso calc 1 . .
N N1 0.0240(11) 0.2873(19) 0.7134(16) 0.030(5) Uani d 1 . .
H H1 -0.0194 0.2268 0.7106 0.036 Uiso calc 1 . .
N N2 0.1386(11) 0.1191(19) 0.7138(16) 0.031(5) Uani d 1 . .
H H2 0.1800 0.1829 0.7023 0.038 Uiso calc 1 . .
N N3 0.2112(4) -0.0353(9) 0.8184(18) 0.027(2) Uani d 1 . .
H H3 0.2441 0.0479 0.8184 0.033 Uiso calc 1 . .
C C5 0.0944(15) 0.124(3) 1.0203(19) 0.041(7) Uani d 1 . .
H H5A 0.0566 0.0512 1.0139 0.049 Uiso calc 1 . .
H H5B 0.1209 0.1040 1.0814 0.049 Uiso calc 1 . .
C C6 0.0638(16) 0.267(3) 1.0239(17) 0.042(7) Uani d 1 . .
H H6A 0.1014 0.3393 1.0312 0.051 Uiso calc 1 . .
H H6B 0.0313 0.2752 1.0803 0.051 Uiso calc 1 . .
C C7 -0.0001(15) 0.442(3) 0.914(2) 0.039(6) Uani d 1 . .
H H7A 0.0413 0.5058 0.9123 0.046 Uiso calc 1 . .
H H7B -0.0304 0.4701 0.9694 0.046 Uiso calc 1 . .
C C8 -0.0406(6) 0.4551(12) 0.819(3) 0.040(3) Uani d 1 . .
H H8A -0.0790 0.3834 0.8197 0.047 Uiso calc 1 . .
H H8B -0.0629 0.5506 0.8177 0.047 Uiso calc 1 . .
C C9 0.0008(17) 0.436(3) 0.726(2) 0.044(7) Uani d 1 . .
H H9A -0.0287 0.4647 0.6695 0.053 Uiso calc 1 . .
H H9B 0.0425 0.4997 0.7277 0.053 Uiso calc 1 . .
C C1 0.0607(16) 0.268(3) 0.622(2) 0.051(9) Uani d 1 . .
H H1A 0.0951 0.3467 0.6126 0.061 Uiso calc 1 . .
H H1B 0.0268 0.2706 0.5668 0.061 Uiso calc 1 . .
C C2 0.0999(17) 0.121(3) 0.625(2) 0.045(8) Uani d 1 . .
H H2A 0.0656 0.0410 0.6228 0.054 Uiso calc 1 . .
H H2B 0.1320 0.1114 0.5677 0.054 Uiso calc 1 . .
C C3 0.1686(14) -0.026(3) 0.728(2) 0.036(6) Uani d 1 . .
H H3A 0.1297 -0.0967 0.7319 0.043 Uiso calc 1 . .
H H3B 0.1983 -0.0513 0.6711 0.043 Uiso calc 1 . .
C C4 0.1670(14) -0.027(2) 0.9140(17) 0.031(6) Uani d 1 . .
H H4A 0.1254 -0.0903 0.9083 0.037 Uiso calc 1 . .
H H4B 0.1957 -0.0603 0.9701 0.037 Uiso calc 1 . .
C C10 0.2553(5) -0.1691(11) 0.821(3) 0.034(3) Uani d 1 . .
H H10A 0.2849 -0.1678 0.8808 0.041 Uiso calc 1 . .
H H10B 0.2871 -0.1697 0.7635 0.041 Uiso calc 1 . .
C C11 0.2116(6) -0.3044(11) 0.820(3) 0.037(3) Uani d 1 . .
H H11A 0.1824 -0.3073 0.7604 0.045 Uiso calc 1 . .
H H11B 0.1797 -0.3048 0.8778 0.045 Uiso calc 1 . .
Cl Cl1 0.4733(6) 0.6298(13) 0.8275(11) 0.049(2) Uani d 0.5 C 1
O O5 0.4266(13) 0.681(3) 0.7565(17) 0.092(3) Uani d 0.5 C 1
O O4 0.5273(11) 0.731(2) 0.8438(19) 0.092(3) Uani d 0.5 C 1
O O3 0.5054(7) 0.5048(18) 0.7937(18) 0.092(3) Uani d 0.5 C 1
O O6 0.4378(13) 0.605(2) 0.9148(16) 0.092(3) Uani d 0.5 C 1
Cl Cl1X 0.4594(6) 0.5922(13) 0.8170(11) 0.049(2) Uani d 0.5 D 2
O O5X 0.4124(13) 0.682(3) 0.8729(18) 0.092(3) Uani d 0.5 D 2
O O6X 0.4188(12) 0.494(2) 0.7562(18) 0.092(3) Uani d 0.5 D 2
O O3X 0.5033(7) 0.507(2) 0.8825(18) 0.092(3) Uani d 0.5 D 2
O O4X 0.5041(13) 0.679(2) 0.7532(18) 0.092(3) Uani d 0.5 D 2
O O2 0.1552(4) -0.5798(9) 0.819(2) 0.052(2) Uani d 1 . .
O O1 0.2542(5) -0.6903(9) 0.823(3) 0.085(5) Uani d 1 . .
H H1C 0.2935 -0.6775 0.7958 0.128 Uiso calc 1 . .
C C13 0.2181(6) -0.5702(11) 0.821(3) 0.037(3) Uani d 1 . .
C C12 0.2587(6) -0.4350(12) 0.824(3) 0.041(3) Uani d 1 . .
H H12A 0.2915 -0.4324 0.7675 0.049 Uiso calc 1 . .
H H12B 0.2871 -0.4323 0.8847 0.049 Uiso calc 1 . .

loop_
_atom_site_aniso_label
_atom_site_aniso_U_11
_atom_site_aniso_U_22
_atom_site_aniso_U_33
_atom_site_aniso_U_12
_atom_site_aniso_U_13
_atom_site_aniso_U_23
Cu1 0.0320(7) 0.0255(7) 0.0296(7) 0.0037(5) 0.0012(18) 0.0012(18)
Cl3 0.045(5) 0.090(6) 0.069(5) 0.014(5) -0.011(4) -0.046(5)
Cl2 0.050(5) 0.071(4) 0.057(5) 0.008(4) 0.009(4) 0.027(4)
O7 0.060(7) 0.072(7) 0.071(6) 0.002(5) 0.015(5) 0.023(5)
O8 0.060(7) 0.072(7) 0.071(6) 0.002(5) 0.015(5) 0.023(5)
O9 0.060(7) 0.072(7) 0.071(6) 0.002(5) 0.015(5) 0.023(5)
O10 0.060(7) 0.072(7) 0.071(6) 0.002(5) 0.015(5) 0.023(5)
O7X 0.060(7) 0.072(7) 0.071(6) 0.002(5) 0.015(5) 0.023(5)
O8X 0.060(7) 0.072(7) 0.071(6) 0.002(5) 0.015(5) 0.023(5)
O9X 0.060(7) 0.072(7) 0.071(6) 0.002(5) 0.015(5) 0.023(5)
O10X 0.060(7) 0.072(7) 0.071(6) 0.002(5) 0.015(5) 0.023(5)
O11 0.046(5) 0.080(7) 0.074(6) -0.006(5) 0.004(4) -0.037(5)
O12 0.046(5) 0.080(7) 0.074(6) -0.006(5) 0.004(4) -0.037(5)
O13 0.046(5) 0.080(7) 0.074(6) -0.006(5) 0.004(4) -0.037(5)
O14 0.046(5) 0.080(7) 0.074(6) -0.006(5) 0.004(4) -0.037(5)
O11X 0.046(5) 0.080(7) 0.074(6) -0.006(5) 0.004(4) -0.037(5)
O12X 0.046(5) 0.080(7) 0.074(6) -0.006(5) 0.004(4) -0.037(5)
O13X 0.046(5) 0.080(7) 0.074(6) -0.006(5) 0.004(4) -0.037(5)
O14X 0.046(5) 0.080(7) 0.074(6) -0.006(5) 0.004(4) -0.037(5)
N4 0.025(9) 0.038(11) 0.020(8) 0.006(9) -0.003(8) -0.003(8)
N5 0.033(13) 0.046(17) 0.039(12) 0.002(10) -0.007(11) 0.009(11)
N1 0.031(13) 0.017(12) 0.041(12) 0.007(8) -0.009(10) 0.006(9)
N2 0.034(11) 0.017(9) 0.043(11) -0.004(8) -0.007(9) -0.004(9)
N3 0.027(4) 0.024(5) 0.031(5) 0.000(4) -0.002(11) 0.010(11)
C5 0.053(16) 0.048(17) 0.022(14) 0.013(13) 0.016(11) 0.004(12)
C6 0.064(19) 0.048(17) 0.015(11) 0.004(14) -0.005(11) -0.012(10)
C7 0.036(15) 0.026(14) 0.054(16) 0.000(13) 0.009(13) -0.015(12)
C8 0.033(6) 0.028(6) 0.057(8) 0.011(5) -0.008(17) 0.015(16)
C9 0.040(17) 0.032(15) 0.061(17) 0.008(14) -0.005(15) -0.001(13)
C1 0.042(16) 0.046(17) 0.06(2) 0.020(13) -0.021(14) -0.008(14)
C2 0.052(16) 0.043(17) 0.039(18) 0.021(13) -0.003(12) -0.006(14)
C3 0.033(15) 0.031(14) 0.044(15) 0.001(13) 0.000(12) -0.003(12)
C4 0.036(15) 0.026(14) 0.030(13) 0.010(13) 0.009(11) 0.007(11)
C10 0.029(5) 0.022(5) 0.052(7) 0.007(4) 0.015(16) 0.002(17)
C11 0.035(6) 0.027(6) 0.050(7) -0.001(5) -0.006(17) -0.017(15)
Cl1 0.045(4) 0.057(6) 0.045(3) 0.018(4) -0.009(6) -0.015(7)
O5 0.089(6) 0.080(7) 0.106(9) 0.026(6) 0.000(8) -0.004(7)
O4 0.089(6) 0.080(7) 0.106(9) 0.026(6) 0.000(8) -0.004(7)
O3 0.089(6) 0.080(7) 0.106(9) 0.026(6) 0.000(8) -0.004(7)
O6 0.089(6) 0.080(7) 0.106(9) 0.026(6) 0.000(8) -0.004(7)
Cl1X 0.045(4) 0.057(6) 0.045(3) 0.018(4) -0.009(6) -0.015(7)
O5X 0.089(6) 0.080(7) 0.106(9) 0.026(6) 0.000(8) -0.004(7)
O6X 0.089(6) 0.080(7) 0.106(9) 0.026(6) 0.000(8) -0.004(7)
O3X 0.089(6) 0.080(7) 0.106(9) 0.026(6) 0.000(8) -0.004(7)
O4X 0.089(6) 0.080(7) 0.106(9) 0.026(6) 0.000(8) -0.004(7)
O2 0.029(4) 0.032(5) 0.093(7) -0.006(4) -0.010(14) 0.007(13)
O1 0.046(5) 0.026(5) 0.184(14) 0.005(4) -0.035(18) 0.014(17)
C13 0.044(7) 0.020(6) 0.045(7) 0.003(5) 0.018(16) 0.013(15)
C12 0.025(6) 0.035(6) 0.063(8) 0.002(5) 0.017(16) 0.008(17)

loop_
_atom_type_symbol
_atom_type_description
_atom_type_scat_dispersion_real
_atom_type_scat_dispersion_imag
_atom_type_scat_source
C C 0.0033 0.0016 'International Tables Vol C Tables 4.2.6.8 and 6.1.1.4'
H H 0.0000 0.0000 'International Tables Vol C Tables 4.2.6.8 and 6.1.1.4'
N N 0.0061 0.0033 'International Tables Vol C Tables 4.2.6.8 and 6.1.1.4'
O O 0.0106 0.0060 'International Tables Vol C Tables 4.2.6.8 and 6.1.1.4'
Cl Cl 0.1484 0.1585 'International Tables Vol C Tables 4.2.6.8 and 6.1.1.4'
Cu Cu 0.3201 1.2651 'International Tables Vol C Tables 4.2.6.8 and 6.1.1.4'

loop_
_geom_angle_atom_site_label_1
_geom_angle_atom_site_label_2
_geom_angle_atom_site_label_3
_geom_angle_site_symmetry_3
_geom_angle
N5 Cu1 N2 . 175.2(9)
N5 Cu1 N1 . 93.9(4)
N2 Cu1 N1 . 84.4(9)
N5 Cu1 N4 . 88.0(9)
N2 Cu1 N4 . 93.4(4)
N1 Cu1 N4 . 175.6(8)
N5 Cu1 O2 1_565 91.8(9)
N2 Cu1 O2 1_565 92.8(8)
N1 Cu1 O2 1_565 90.8(8)
N4 Cu1 O2 1_565 93.1(8)
O13 Cl3 O12 . 114.1(7)
O13 Cl3 O11 . 112.8(7)
O12 Cl3 O11 . 110.7(7)
O14X Cl3 O12X . 110.8(9)
O14X Cl3 O11X . 109.5(9)
O12X Cl3 O11X . 109.1(9)
O14X Cl3 O13X . 109.6(9)
O12X Cl3 O13X . 109.0(9)
O11X Cl3 O13X . 108.7(9)
O13 Cl3 O14 . 105.1(7)
O12 Cl3 O14 . 105.3(7)
O11 Cl3 O14 . 108.3(7)
O7X Cl2 O10X . 111.1(9)
O10 Cl2 O9 . 110.0(7)
O10 Cl2 O8 . 109.8(7)
O9 Cl2 O8 . 109.7(7)
O7X Cl2 O8X . 109.7(9)
O10X Cl2 O8X . 110.0(9)
O10 Cl2 O7 . 109.5(7)
O9 Cl2 O7 . 108.5(7)
O8 Cl2 O7 . 109.4(7)
O7X Cl2 O9X . 108.9(9)
O10X Cl2 O9X . 108.6(9)
O8X Cl2 O9X . 108.4(9)
C4 N4 C5 . 110.6(19)
C4 N4 Cu1 . 117.0(15)
C5 N4 Cu1 . 101.8(14)
C4 N4 H4 . 109.0
C5 N4 H4 . 109.0
Cu1 N4 H4 . 109.0
C7 N5 C6 . 113(2)
C7 N5 Cu1 . 116.2(19)
C6 N5 Cu1 . 106.1(15)
C7 N5 H5 . 107.0
C6 N5 H5 . 107.0
Cu1 N5 H5 . 107.0
C1 N1 C9 . 111(2)
C1 N1 Cu1 . 108.6(16)
C9 N1 Cu1 . 115.0(19)
C1 N1 H1 . 107.2
C9 N1 H1 . 107.2
Cu1 N1 H1 . 107.2
C2 N2 C3 . 108.6(19)
C2 N2 Cu1 . 111.3(16)
C3 N2 Cu1 . 119.6(17)
C2 N2 H2 . 105.4
C3 N2 H2 . 105.4
Cu1 N2 H2 . 105.4
C3 N3 C10 . 112(2)
C3 N3 C4 . 113.6(8)
C10 N3 C4 . 109(2)
C3 N3 H3 . 107.4
C10 N3 H3 . 107.4
C4 N3 H3 . 107.4
C6 C5 N4 . 108(2)
C6 C5 H5A . 110.1
N4 C5 H5A . 110.1
C6 C5 H5B . 110.1
N4 C5 H5B . 110.1
H5A C5 H5B . 108.4
C5 C6 N5 . 108(2)
C5 C6 H6A . 110.2
N5 C6 H6A . 110.2
C5 C6 H6B . 110.2
N5 C6 H6B . 110.2
H6A C6 H6B . 108.5
N5 C7 C8 . 110(2)
N5 C7 H7A . 109.7
C8 C7 H7A . 109.7
N5 C7 H7B . 109.7
C8 C7 H7B . 109.7
H7A C7 H7B . 108.2
C9 C8 C7 . 116.4(10)
C9 C8 H8A . 108.2
C7 C8 H8A . 108.2
C9 C8 H8B . 108.2
C7 C8 H8B . 108.2
H8A C8 H8B . 107.3
N1 C9 C8 . 112(2)
N1 C9 H9A . 109.3
C8 C9 H9A . 109.3
N1 C9 H9B . 109.3
C8 C9 H9B . 109.3
H9A C9 H9B . 108.0
N1 C1 C2 . 109(2)
N1 C1 H1A . 110.0
C2 C1 H1A . 110.0
N1 C1 H1B . 110.0
C2 C1 H1B . 110.0
H1A C1 H1B . 108.3
N2 C2 C1 . 106(2)
N2 C2 H2A . 110.6
C1 C2 H2A . 110.6
N2 C2 H2B . 110.6
C1 C2 H2B . 110.6
H2A C2 H2B . 108.7
N3 C3 N2 . 111.8(18)
N3 C3 H3A . 109.2
N2 C3 H3A . 109.2
N3 C3 H3B . 109.2
N2 C3 H3B . 109.2
H3A C3 H3B . 107.9
N4 C4 N3 . 110.0(17)
N4 C4 H4A . 109.7
N3 C4 H4A . 109.7
N4 C4 H4B . 109.7
N3 C4 H4B . 109.7
H4A C4 H4B . 108.2
N3 C10 C11 . 113.0(8)
N3 C10 H10A . 109.0
C11 C10 H10A . 109.0
N3 C10 H10B . 109.0
C11 C10 H10B . 109.0
H10A C10 H10B . 107.8
C10 C11 C12 . 110.6(9)
C10 C11 H11A . 109.5
C12 C11 H11A . 109.5
C10 C11 H11B . 109.5
C12 C11 H11B . 109.5
H11A C11 H11B . 108.1
O6 Cl1 O3 . 110.9(9)
O6 Cl1 O5 . 110.0(8)
O3 Cl1 O5 . 109.7(9)
O6 Cl1 O4 . 109.2(9)
O3 Cl1 O4 . 107.1(8)
O5 Cl1 O4 . 109.8(8)
O5X Cl1X O3X . 110.4(8)
O5X Cl1X O6X . 110.0(8)
O3X Cl1X O6X . 107.8(8)
O5X Cl1X O4X . 110.3(8)
O3X Cl1X O4X . 109.7(8)
O6X Cl1X O4X . 108.7(8)
C13 O2 Cu1 1_545 128.7(7)
C13 O1 H1C . 109.5
O2 C13 O1 . 117.1(10)
O2 C13 C12 . 125.7(10)
O1 C13 C12 . 117.2(10)
C13 C12 C11 . 112.4(9)
C13 C12 H12A . 109.1
C11 C12 H12A . 109.1
C13 C12 H12B . 109.1
C11 C12 H12B . 109.1
H12A C12 H12B . 107.8

loop_
_geom_bond_atom_site_label_1
_geom_bond_atom_site_label_2
_geom_bond_site_symmetry_2
_geom_bond_distance
Cu1 N5 . 1.99(2)
Cu1 N2 . 1.99(2)
Cu1 N1 . 2.005(19)
Cu1 N4 . 2.071(19)
Cu1 O2 1_565 2.379(8)
Cl3 O13 . 1.417(12)
Cl3 O12 . 1.422(12)
Cl3 O11 . 1.426(12)
Cl3 O14X . 1.429(15)
Cl3 O12X . 1.435(15)
Cl3 O11X . 1.446(14)
Cl3 O13X . 1.447(15)
Cl3 O14 . 1.497(13)
Cl2 O10 . 1.421(13)
Cl2 O7X . 1.424(15)
Cl2 O10X . 1.424(15)
Cl2 O9 . 1.430(13)
Cl2 O8 . 1.431(13)
Cl2 O8X . 1.437(15)
Cl2 O7 . 1.443(13)
Cl2 O9X . 1.448(15)
N4 C4 . 1.42(3)
N4 C5 . 1.55(3)
N4 H4 . 1.0000
N5 C7 . 1.50(3)
N5 C6 . 1.54(3)
N5 H5 . 1.0000
N1 C1 . 1.44(4)
N1 C9 . 1.47(3)
N1 H1 . 1.0000
N2 C2 . 1.42(3)
N2 C3 . 1.49(3)
N2 H2 . 1.0000
N3 C3 . 1.47(3)
N3 C10 . 1.507(13)
N3 C4 . 1.55(3)
N3 H3 . 1.0000
C5 C6 . 1.46(4)
C5 H5A . 0.9900
C5 H5B . 0.9900
C6 H6A . 0.9900
C6 H6B . 0.9900
C7 C8 . 1.51(4)
C7 H7A . 0.9900
C7 H7B . 0.9900
C8 C9 . 1.50(5)
C8 H8A . 0.9900
C8 H8B . 0.9900
C9 H9A . 0.9900
C9 H9B . 0.9900
C1 C2 . 1.57(4)
C1 H1A . 0.9900
C1 H1B . 0.9900
C2 H2A . 0.9900
C2 H2B . 0.9900
C3 H3A . 0.9900
C3 H3B . 0.9900
C4 H4A . 0.9900
C4 H4B . 0.9900
C10 C11 . 1.514(14)
C10 H10A . 0.9900
C10 H10B . 0.9900
C11 C12 . 1.515(15)
C11 H11A . 0.9900
C11 H11B . 0.9900
Cl1 O6 . 1.387(17)
Cl1 O3 . 1.398(17)
Cl1 O5 . 1.399(17)
Cl1 O4 . 1.411(17)
Cl1X O5X . 1.446(19)
Cl1X O3X . 1.456(19)
Cl1X O6X . 1.461(19)
Cl1X O4X . 1.463(19)
O2 C13 . 1.198(13)
O2 Cu1 1_545 2.379(8)
O1 C13 . 1.318(13)
O1 H1C . 0.8400
C13 C12 . 1.483(16)
C12 H12A . 0.9900
C12 H12B . 0.9900

loop_
_geom_hbond_atom_site_label_D
_geom_hbond_atom_site_label_H
_geom_hbond_atom_site_label_A
_geom_hbond_site_symmetry_A
_geom_hbond_distance_DH
_geom_hbond_distance_HA
_geom_hbond_distance_DA
_geom_hbond_angle_DHA
N2 H2 O8 . 1.00 2.35 3.15(3) 136
N3 H3 O10 . 1.00 2.23 2.85(2) 119
N3 H3 O12 . 1.00 2.43 2.99(2) 115
N4 H4 O11 . 1.00 2.23 3.08(3) 143
O1 H1C O7 1_545 0.84 2.39 3.13(4) 147
N2 H2 O1 1_565 1.00 2.47 3.20(3) 129
N4 H4 O1 1_565 1.00 2.43 3.13(3) 126
N1 H1 O7 3_455 1.00 2.40 3.29(3) 148
N5 H5 O14 3_455 1.00 2.35 3.26(3) 151
C2 H2A O3 3_455 0.99 2.63 3.15(4) 113
C2 H2B O8 . 0.99 2.64 3.26(4) 120
C3 H3A O3 3_455 0.99 2.65 3.23(3) 118
C3 H3B O11 4_544 0.99 2.57 3.42(3) 144
C4 H4A O4 3_455 0.99 2.44 3.40(3) 163
C4 H4B O8 4_545 0.99 2.61 3.48(3) 147
C5 H5B O5 4_545 0.99 2.65 3.29(3) 122
C7 H7A O2 1_565 0.99 2.64 3.23(3) 118
C7 H7A O4 3_465 0.99 2.65 3.26(3) 120
C7 H7A O9 4 0.99 2.64 3.44(3) 138
C8 H8B O5 3_465 0.99 2.65 3.56(3) 153
C9 H9B O2 1_565 0.99 2.58 3.20(3) 120
C10 H10B O10 . 0.99 2.60 3.15(3) 115
C10 H10A O12 . 0.99 2.56 3.18(3) 121
C11 H11B O9 4_545 0.99 2.47 3.40(4) 157
C11 H11A O13 4_544 0.99 2.44 3.43(3) 172
N1 H1 O6X 3_455 1.00 2.46 3.36(3) 149
N5 H5 O3X 3_455 1.00 2.36 2.88(3) 112
C3 H3A O4X 3_455 0.99 2.52 3.45(4) 156
C4 H4A O3X 3_455 0.99 2.47 3.14(3) 125
C5 H5A O3X 3_455 0.99 2.13 2.83(4) 127
C6 H6B O4X 4_545 0.99 2.61 3.48(4) 147
C8 H8B O5X 3_465 0.99 2.65 3.59(3) 157
C12 H12B O5X 1_545 0.99 2.62 3.19(3) 117
C12 H12A O6X 1_545 0.99 2.52 3.25(3) 130

loop_
_geom_torsion_atom_site_label_1
_geom_torsion_atom_site_label_2
_geom_torsion_atom_site_label_3
_geom_torsion_atom_site_label_4
_geom_torsion_site_symmetry_1
_geom_torsion
C4 N4 C5 C6 . -171(2)
Cu1 N4 C5 C6 . -45(2)
N4 C5 C6 N5 . 60(3)
C7 N5 C6 C5 . -170(2)
Cu1 N5 C6 C5 . -42(3)
C6 N5 C7 C8 . -178(2)
Cu1 N5 C7 C8 . 58(3)
N5 C7 C8 C9 . -68(2)
C1 N1 C9 C8 . 177(2)
Cu1 N1 C9 C8 . -59(3)
C7 C8 C9 N1 . 69(2)
C9 N1 C1 C2 . 166(2)
Cu1 N1 C1 C2 . 38(3)
C3 N2 C2 C1 . 172(2)
Cu1 N2 C2 C1 . 38(3)
N1 C1 C2 N2 . -51(3)
C10 N3 C3 N2 . -166.3(16)
C4 N3 C3 N2 . 70.0(19)
C2 N2 C3 N3 . 178(2)
Cu1 N2 C3 N3 . -52(2)
C5 N4 C4 N3 . 174.6(18)
Cu1 N4 C4 N3 . 59(2)
C3 N3 C4 N4 . -75.1(19)
C10 N3 C4 N4 . 159.7(17)
C3 N3 C10 C11 . -62(3)
C4 N3 C10 C11 . 64(3)
N3 C10 C11 C12 . -180(3)
Cu1 O2 C13 O1 1_545 2(6)
Cu1 O2 C13 C12 1_545 -177(3)
O2 C13 C12 C11 . -2(6)
O1 C13 C12 C11 . 179(3)
C10 C11 C12 C13 . -179(3)

_cod_database_fobs_code 2243138
